data_2219295
loop_
_publ_author_name
'Gowda, B. Thimme'
'Foro, Sabine'
'Babitha, K. S.'
'Fuess, Hartmut'

_publ_section_title
;
 <i>N</i>-(2-Methylphenyl)benzenesulfonamide
;
_journal_coeditor_code CI2650
_journal_issue 9
_journal_name_full 'Acta Crystallographica Section E'
_journal_page_first o1692
_journal_paper_doi 10.1107/S1600536808024562
_journal_volume 64
_journal_year 2008
_chemical_formula_iupac 'C13 H13 N O2 S'
_chemical_formula_moiety 'C13 H13 N O2 S'
_chemical_formula_sum 'C13 H13 N O2 S'
_chemical_formula_weight 247.30
_chemical_name_systematic
;
<i>N</i>-(2-Methylphenyl)benzenesulfonamide
;
_space_group_IT_number 19
_symmetry_cell_setting orthorhombic
_symmetry_space_group_name_Hall 'P 2ac 2ab'
_symmetry_space_group_name_H-M 'P 21 21 21'
_atom_sites_solution_hydrogens geom
_atom_sites_solution_primary direct
_atom_sites_solution_secondary difmap
_audit_creation_method SHELXL-97
_cell_angle_alpha 90.00
_cell_angle_beta 90.00
_cell_angle_gamma 90.00
_cell_formula_units_Z 4
_cell_length_a 6.4840(6)
_cell_length_b 8.6124(8)
_cell_length_c 21.915(2)
_cell_measurement_reflns_used 2747
_cell_measurement_temperature 299(2)
_cell_measurement_theta_max 27.96
_cell_measurement_theta_min 2.36
_cell_volume 1223.8(2)
_computing_cell_refinement
;
CrysAlis RED (Oxford Diffraction, 2007)
;
_computing_data_collection
;
CrysAlis CCD (Oxford Diffraction, 2004)
;
_computing_data_reduction
;
CrysAlis RED (Oxford Diffraction, 2007)
;
_computing_molecular_graphics 'PLATON (Spek, 2003)'
_computing_publication_material 'SHELXS97 (Sheldrick, 2008)'
_computing_structure_refinement 'SHELXL97 (Sheldrick, 2008)'
_computing_structure_solution 'SHELXS97 (Sheldrick, 2008)'
_diffrn_ambient_temperature 299(2)
_diffrn_measured_fraction_theta_full 0.987
_diffrn_measured_fraction_theta_max 0.987
_diffrn_measurement_device_type 'Oxford Diffraction Xcalibur diffractometer with Sapphire CCD detector'
_diffrn_measurement_method '\w and \f'
_diffrn_radiation_monochromator graphite
_diffrn_radiation_source 'fine-focus sealed tube'
_diffrn_radiation_type MoK\a
_diffrn_radiation_wavelength 0.71073
_diffrn_reflns_av_R_equivalents 0.0288
_diffrn_reflns_av_sigmaI/netI 0.0239
_diffrn_reflns_limit_h_max 5
_diffrn_reflns_limit_h_min -7
_diffrn_reflns_limit_k_max 9
_diffrn_reflns_limit_k_min -10
_diffrn_reflns_limit_l_max 27
_diffrn_reflns_limit_l_min -18
_diffrn_reflns_number 4256
_diffrn_reflns_theta_full 26.37
_diffrn_reflns_theta_max 26.37
_diffrn_reflns_theta_min 3.28
_diffrn_standards_number 0
_exptl_absorpt_coefficient_mu 0.253
_exptl_absorpt_correction_T_max 0.8946
_exptl_absorpt_correction_T_min 0.8839
_exptl_absorpt_correction_type multi-scan
_exptl_absorpt_process_details '(CrysAlis RED; Oxford Diffraction, 2007)'
_exptl_crystal_colour colourless
_exptl_crystal_density_diffrn 1.342
_exptl_crystal_density_method 'not measured'
_exptl_crystal_description Prism
_exptl_crystal_F_000 520
_exptl_crystal_size_max 0.50
_exptl_crystal_size_mid 0.50
_exptl_crystal_size_min 0.45
_refine_diff_density_max 0.222
_refine_diff_density_min -0.347
_refine_ls_abs_structure_details 'Flack (1983), 883 Friedel pairs'
_refine_ls_abs_structure_Flack 0.02(10)
_refine_ls_extinction_method none
_refine_ls_goodness_of_fit_ref 1.075
_refine_ls_hydrogen_treatment mixed
_refine_ls_matrix_type full
_refine_ls_number_parameters 184
_refine_ls_number_reflns 2347
_refine_ls_number_restraints 0
_refine_ls_restrained_S_all 1.075
_refine_ls_R_factor_all 0.0447
_refine_ls_R_factor_gt 0.0392
_refine_ls_shift/su_max 0.014
_refine_ls_shift/su_mean 0.001
_refine_ls_structure_factor_coef Fsqd
_refine_ls_weighting_details 'calc w=1/[\s^2^(Fo^2^)+(0.06P)^2^+0.3217P] where P=(Fo^2^+2Fc^2^)/3'
_refine_ls_weighting_scheme calc
_refine_ls_wR_factor_gt 0.0979
_refine_ls_wR_factor_ref 0.1057
_reflns_number_gt 2164
_reflns_number_total 2347
_reflns_threshold_expression I>2\s(I)
_cod_data_source_file ci2650.cif
_cod_data_source_block I
_cod_depositor_comments
;
The following automatic conversions were performed:
'_symmetry_cell_setting' value 'Orthorhombic' changed to 'orthorhombic'
according to '/home/saulius/struct/CIF-dictionaries/cif_core.dic'
dictionary named 'cif_core.dic' version 2.4.1 from 2010-06-29.

Automatic conversion script
Id: cif_fix_enum 1527 2010-12-29 10:47:43Z saulius 

The following automatic conversions were performed:

'_symmetry_cell_setting' value 'Orthorhombic' changed to
'orthorhombic' according to
/home/saulius/struct/CIF-dictionaries/cif_core.dic dictionary named
'cif_core.dic' version 2.4.1 from 2010-06-29.

Automatic conversion script
Id: cif_fix_values 1715 2011-07-08 13:25:40Z adriana 
;
_cod_database_code 2219295
_cod_database_fobs_code 2219295

loop_
_symmetry_equiv_pos_as_xyz
'x, y, z'
'-x+1/2, -y, z+1/2'
'x+1/2, -y+1/2, -z'
'-x, y+1/2, -z+1/2'

loop_
_atom_site_type_symbol
_atom_site_label
_atom_site_fract_x
_atom_site_fract_y
_atom_site_fract_z
_atom_site_U_iso_or_equiv
_atom_site_adp_type
_atom_site_calc_flag
_atom_site_refinement_flags
_atom_site_occupancy
S S1 0.47917(9) 0.38178(7) 0.43612(2) 0.04060(17) Uani d . 1
O O1 0.5270(3) 0.3651(2) 0.49979(8) 0.0608(5) Uani d . 1
O O2 0.6400(3) 0.4082(2) 0.39280(9) 0.0589(5) Uani d . 1
N N1 0.3623(3) 0.2218(2) 0.41762(8) 0.0391(4) Uani d . 1
H H1N 0.271(5) 0.195(3) 0.4409(13) 0.047 Uiso d . 1
C C1 0.2996(3) 0.5346(2) 0.43031(10) 0.0362(5) Uani d . 1
C C2 0.3264(5) 0.6510(3) 0.38754(11) 0.0493(6) Uani d . 1
H H2 0.436(5) 0.649(3) 0.3609(13) 0.059 Uiso d . 1
C C3 0.1819(6) 0.7692(3) 0.38473(14) 0.0617(8) Uani d . 1
H H3 0.199(5) 0.847(4) 0.3560(15) 0.074 Uiso d . 1
C C4 0.0157(5) 0.7710(3) 0.42368(14) 0.0600(7) Uani d . 1
H H4 -0.075(5) 0.847(4) 0.4198(14) 0.072 Uiso d . 1
C C5 -0.0106(4) 0.6534(3) 0.46522(13) 0.0569(7) Uani d . 1
H H5 -0.132(5) 0.657(4) 0.4885(14) 0.068 Uiso d . 1
C C6 0.1308(4) 0.5347(3) 0.46890(11) 0.0462(6) Uani d . 1
H H6 0.111(5) 0.447(3) 0.4956(12) 0.055 Uiso d . 1
C C7 0.3086(4) 0.1940(3) 0.35437(10) 0.0378(5) Uani d . 1
C C8 0.4396(4) 0.1005(3) 0.31992(10) 0.0455(5) Uani d . 1
C C9 0.3803(6) 0.0680(4) 0.25957(12) 0.0601(7) Uani d . 1
H H9 0.469(5) 0.004(4) 0.2348(15) 0.072 Uiso d . 1
C C10 0.2019(6) 0.1273(4) 0.23580(13) 0.0689(9) Uani d . 1
H H10 0.181(5) 0.100(4) 0.1956(16) 0.083 Uiso d . 1
C C11 0.0750(6) 0.2190(4) 0.27027(14) 0.0668(9) Uani d . 1
H H11 -0.059(6) 0.265(4) 0.2564(17) 0.080 Uiso d . 1
C C12 0.1286(4) 0.2529(3) 0.33042(12) 0.0522(6) Uani d . 1
H H12 0.043(5) 0.318(4) 0.3561(14) 0.063 Uiso d . 1
C C13 0.6314(5) 0.0302(4) 0.34651(15) 0.0661(8) Uani d . 1
H H13A 0.5953 -0.0343 0.3806 0.079 Uiso calc R 1
H H13B 0.7222 0.1114 0.3599 0.079 Uiso calc R 1
H H13C 0.6994 -0.0314 0.3160 0.079 Uiso calc R 1

loop_
_atom_site_aniso_label
_atom_site_aniso_U_11
_atom_site_aniso_U_22
_atom_site_aniso_U_33
_atom_site_aniso_U_12
_atom_site_aniso_U_13
_atom_site_aniso_U_23
S1 0.0369(3) 0.0429(3) 0.0419(3) 0.0025(2) -0.0041(2) -0.0025(2)
O1 0.0723(13) 0.0611(11) 0.0490(9) 0.0122(11) -0.0249(9) -0.0039(8)
O2 0.0390(9) 0.0623(12) 0.0755(12) -0.0041(9) 0.0128(9) -0.0048(9)
N1 0.0410(10) 0.0420(10) 0.0342(9) -0.0013(9) 0.0041(8) -0.0002(7)
C1 0.0388(11) 0.0359(11) 0.0338(10) 0.0002(9) -0.0040(9) -0.0036(9)
C2 0.0624(16) 0.0477(14) 0.0377(11) -0.0049(12) 0.0043(11) 0.0037(10)
C3 0.090(2) 0.0435(15) 0.0517(15) 0.0008(15) -0.0140(15) 0.0098(12)
C4 0.0627(17) 0.0513(14) 0.0661(16) 0.0170(14) -0.0170(15) -0.0092(12)
C5 0.0451(15) 0.0594(16) 0.0663(16) 0.0085(13) 0.0036(13) -0.0143(12)
C6 0.0468(14) 0.0462(14) 0.0454(12) -0.0019(12) 0.0068(11) -0.0003(10)
C7 0.0427(12) 0.0373(11) 0.0333(10) -0.0047(9) 0.0036(9) 0.0033(9)
C8 0.0520(13) 0.0447(12) 0.0398(11) 0.0000(11) 0.0103(9) 0.0012(10)
C9 0.081(2) 0.0590(16) 0.0408(12) -0.0032(15) 0.0152(14) -0.0044(12)
C10 0.095(2) 0.075(2) 0.0368(12) -0.0140(19) -0.0078(15) -0.0007(14)
C11 0.068(2) 0.077(2) 0.0549(16) 0.0008(16) -0.0181(15) 0.0022(15)
C12 0.0490(15) 0.0592(15) 0.0484(13) 0.0050(14) -0.0045(12) -0.0036(11)
C13 0.0553(17) 0.0716(19) 0.0713(18) 0.0198(16) 0.0099(15) -0.0114(15)

loop_
_atom_type_symbol
_atom_type_description
_atom_type_scat_dispersion_real
_atom_type_scat_dispersion_imag
_atom_type_scat_source
C C 0.0033 0.0016 'International Tables Vol C Tables 4.2.6.8 and 6.1.1.4'
H H 0.0000 0.0000 'International Tables Vol C Tables 4.2.6.8 and 6.1.1.4'
N N 0.0061 0.0033 'International Tables Vol C Tables 4.2.6.8 and 6.1.1.4'
O O 0.0106 0.0060 'International Tables Vol C Tables 4.2.6.8 and 6.1.1.4'
S S 0.1246 0.1234 'International Tables Vol C Tables 4.2.6.8 and 6.1.1.4'

loop_
_geom_angle_atom_site_label_1
_geom_angle_atom_site_label_2
_geom_angle_atom_site_label_3
_geom_angle
O2 S1 O1 120.26(13)
O2 S1 N1 108.05(11)
O1 S1 N1 104.97(11)
O2 S1 C1 108.38(11)
O1 S1 C1 106.73(11)
N1 S1 C1 107.90(10)
C7 N1 S1 119.41(15)
C7 N1 H1N 112(2)
S1 N1 H1N 115(2)
C6 C1 C2 120.9(2)
C6 C1 S1 118.63(17)
C2 C1 S1 120.5(2)
C1 C2 C3 118.5(3)
C1 C2 H2 120.8(19)
C3 C2 H2 120.7(19)
C4 C3 C2 120.7(3)
C4 C3 H3 120(2)
C2 C3 H3 119(2)
C5 C4 C3 120.0(3)
C5 C4 H4 122(2)
C3 C4 H4 118(2)
C4 C5 C6 120.3(3)
C4 C5 H5 116(2)
C6 C5 H5 123(2)
C5 C6 C1 119.5(2)
C5 C6 H6 122.0(18)
C1 C6 H6 118.4(18)
C12 C7 C8 121.6(2)
C12 C7 N1 120.5(2)
C8 C7 N1 117.8(2)
C7 C8 C9 117.3(2)
C7 C8 C13 121.9(2)
C9 C8 C13 120.8(3)
C10 C9 C8 121.0(3)
C10 C9 H9 120.4(19)
C8 C9 H9 118.6(19)
C11 C10 C9 121.0(3)
C11 C10 H10 126(2)
C9 C10 H10 113(2)
C10 C11 C12 119.5(3)
C10 C11 H11 126(2)
C12 C11 H11 115(2)
C7 C12 C11 119.7(3)
C7 C12 H12 118.6(18)
C11 C12 H12 121.8(18)
C8 C13 H13A 109.5
C8 C13 H13B 109.5
H13A C13 H13B 109.5
C8 C13 H13C 109.5
H13A C13 H13C 109.5
H13B C13 H13C 109.5

loop_
_geom_bond_atom_site_label_1
_geom_bond_atom_site_label_2
_geom_bond_distance
S1 O2 1.4284(19)
S1 O1 1.4365(17)
S1 N1 1.624(2)
S1 C1 1.762(2)
N1 C7 1.449(3)
N1 H1N 0.82(3)
C1 C6 1.383(3)
C1 C2 1.384(3)
C2 C3 1.385(4)
C2 H2 0.92(3)
C3 C4 1.375(5)
C3 H3 0.93(3)
C4 C5 1.373(4)
C4 H4 0.88(4)
C5 C6 1.376(4)
C5 H5 0.94(3)
C6 H6 0.96(3)
C7 C12 1.376(4)
C7 C8 1.393(3)
C8 C9 1.405(4)
C8 C13 1.501(4)
C9 C10 1.368(5)
C9 H9 0.97(3)
C10 C11 1.368(5)
C10 H10 0.92(3)
C11 C12 1.394(4)
C11 H11 1.00(4)
C12 H12 0.97(3)
C13 H13A 0.96
C13 H13B 0.96
C13 H13C 0.96

loop_
_geom_hbond_atom_site_label_D
_geom_hbond_atom_site_label_H
_geom_hbond_atom_site_label_A
_geom_hbond_site_symmetry_A
_geom_hbond_distance_DH
_geom_hbond_distance_HA
_geom_hbond_distance_DA
_geom_hbond_angle_DHA
N1 H1N O1 3_456 0.82(3) 2.11(3) 2.926(3) 178(3)

loop_
_geom_torsion_atom_site_label_1
_geom_torsion_atom_site_label_2
_geom_torsion_atom_site_label_3
_geom_torsion_atom_site_label_4
_geom_torsion
O2 S1 N1 C7 -45.0(2)
O1 S1 N1 C7 -174.43(18)
C1 S1 N1 C7 72.0(2)
O2 S1 C1 C6 -179.00(18)
O1 S1 C1 C6 -48.1(2)
N1 S1 C1 C6 64.23(19)
O2 S1 C1 C2 1.6(2)
O1 S1 C1 C2 132.5(2)
N1 S1 C1 C2 -115.2(2)
C6 C1 C2 C3 0.9(4)
S1 C1 C2 C3 -179.7(2)
C1 C2 C3 C4 0.2(4)
C2 C3 C4 C5 -1.2(4)
C3 C4 C5 C6 1.2(4)
C4 C5 C6 C1 -0.1(4)
C2 C1 C6 C5 -0.9(4)
S1 C1 C6 C5 179.7(2)
S1 N1 C7 C12 -84.6(3)
S1 N1 C7 C8 98.4(2)
C12 C7 C8 C9 -0.2(4)
N1 C7 C8 C9 176.8(2)
C12 C7 C8 C13 -177.3(3)
N1 C7 C8 C13 -0.3(3)
C7 C8 C9 C10 0.6(4)
C13 C8 C9 C10 177.7(3)
C8 C9 C10 C11 -0.6(5)
C9 C10 C11 C12 0.3(5)
C8 C7 C12 C11 -0.1(4)
N1 C7 C12 C11 -177.1(3)
C10 C11 C12 C7 0.1(5)

loop_
_cod_related_entry_id
_cod_related_entry_database
_cod_related_entry_code
1 ChemSpider 79080
